data_4506588
loop_
_publ_author_name
'Yu, Renyuan Pony'
'Darmon, Jonathan M.'
'Hoyt, Jordan M.'
'Margulieux, Grant W.'
'Turner, Zo\"e R.'
'Chirik, Paul J.'

_publ_section_title
;
 High-Activity Iron Catalysts for the Hydrogenation of Hindered,
 Unfunctionalized Alkenes
;
_journal_issue 8
_journal_name_full 'ACS Catalysis'
_journal_page_first 1760
_journal_paper_doi 10.1021/cs300358m
_journal_volume 2
_journal_year 2012
_chemical_formula_moiety 'C29 H29 Fe N9'
_chemical_formula_sum 'C29 H29 Fe N9'
_chemical_formula_weight 559.46
_chemical_name_systematic
;
 ?
;
_space_group_IT_number 14
_symmetry_cell_setting monoclinic
_symmetry_space_group_name_Hall '-P 2ybc'
_symmetry_space_group_name_H-M 'P 1 21/c 1'
_atom_sites_solution_hydrogens geom
_atom_sites_solution_primary direct
_atom_sites_solution_secondary difmap
_audit_creation_method SHELXL-97
_cell_angle_alpha 90.00
_cell_angle_beta 98.7580(10)
_cell_angle_gamma 90.00
_cell_formula_units_Z 4
_cell_length_a 15.7139(7)
_cell_length_b 10.3180(5)
_cell_length_c 17.0218(8)
_cell_measurement_reflns_used 9910
_cell_measurement_temperature 100(2)
_cell_measurement_theta_max 27.48
_cell_measurement_theta_min 2.57
_cell_volume 2727.7(2)
_computing_cell_refinement 'Bruker SAINT'
_computing_data_collection 'Bruker APEX2'
_computing_data_reduction 'Bruker SAINT'
_computing_molecular_graphics ' L. J. Farrugia, J. Appl. Crystallogr. 1997, 30, 565'
_computing_structure_refinement "'Superflip - Palatinus, L. & Chapuis, G. (2007)"
_computing_structure_solution 'Superflip - Palatinus, L. & Chapuis, G. (2007)'
_diffrn_ambient_temperature 100(2)
_diffrn_measured_fraction_theta_full 0.996
_diffrn_measured_fraction_theta_max 0.996
_diffrn_measurement_device_type 'Bruker APEX-II CCD'
_diffrn_measurement_method 'phi and omega scans'
_diffrn_radiation_monochromator graphite
_diffrn_radiation_source 'fine-focus sealed tube'
_diffrn_radiation_type MoK\a
_diffrn_radiation_wavelength 0.71073
_diffrn_reflns_av_R_equivalents 0.0584
_diffrn_reflns_av_sigmaI/netI 0.0451
_diffrn_reflns_limit_h_max 20
_diffrn_reflns_limit_h_min -20
_diffrn_reflns_limit_k_max 13
_diffrn_reflns_limit_k_min -13
_diffrn_reflns_limit_l_max 21
_diffrn_reflns_limit_l_min -22
_diffrn_reflns_number 32001
_diffrn_reflns_theta_full 27.52
_diffrn_reflns_theta_max 27.52
_diffrn_reflns_theta_min 2.32
_diffrn_standards_number 0
_exptl_absorpt_coefficient_mu 0.589
_exptl_absorpt_correction_T_max 0.9854
_exptl_absorpt_correction_T_min 0.9337
_exptl_absorpt_correction_type multi-scan
_exptl_absorpt_process_details 'sadabs 2008/2'
_exptl_crystal_colour black
_exptl_crystal_density_diffrn 1.362
_exptl_crystal_density_method 'not measured'
_exptl_crystal_description block
_exptl_crystal_F_000 1168
_exptl_crystal_size_max 0.12
_exptl_crystal_size_mid 0.10
_exptl_crystal_size_min 0.03
_refine_diff_density_max 0.332
_refine_diff_density_min -0.314
_refine_diff_density_rms 0.060
_refine_ls_extinction_method none
_refine_ls_goodness_of_fit_ref 0.836
_refine_ls_hydrogen_treatment constr
_refine_ls_matrix_type full
_refine_ls_number_parameters 358
_refine_ls_number_reflns 6258
_refine_ls_number_restraints 0
_refine_ls_restrained_S_all 0.836
_refine_ls_R_factor_all 0.0631
_refine_ls_R_factor_gt 0.0361
_refine_ls_shift/su_max 0.001
_refine_ls_shift/su_mean 0.000
_refine_ls_structure_factor_coef Fsqd
_refine_ls_weighting_details 'calc w=1/[\s^2^(Fo^2^)+(0.0460P)^2^+3.7823P] where P=(Fo^2^+2Fc^2^)/3'
_refine_ls_weighting_scheme calc
_refine_ls_wR_factor_gt 0.0808
_refine_ls_wR_factor_ref 0.0940
_reflns_number_gt 4576
_reflns_number_total 6258
_reflns_threshold_expression >2\s(I)
_cod_data_source_file cs300358m_si_001.cif
_cod_data_source_block ry8
_cod_original_sg_symbol_H-M P2(1)/c
_cod_database_code 4506588

loop_
_symmetry_equiv_pos_as_xyz
'x, y, z'
'-x, y+1/2, -z+1/2'
'-x, -y, -z'
'x, -y-1/2, z-1/2'

loop_
_atom_site_label
_atom_site_type_symbol
_atom_site_fract_x
_atom_site_fract_y
_atom_site_fract_z
_atom_site_U_iso_or_equiv
_atom_site_adp_type
_atom_site_occupancy
_atom_site_symmetry_multiplicity
_atom_site_calc_flag
_atom_site_refinement_flags
C1 C 0.08074(13) 0.4735(2) 0.11333(13) 0.0186(4) Uani 1 1 d .
H1 H 0.0375 0.4305 0.0776 0.022 Uiso 1 1 calc R
C2 C 0.11139(13) 0.4357(2) 0.18734(12) 0.0177(4) Uani 1 1 d .
H2 H 0.0943 0.3616 0.2142 0.021 Uiso 1 1 calc R
C3 C 0.22060(12) 0.54378(19) 0.29232(11) 0.0145(4) Uani 1 1 d .
C4 C 0.21958(13) 0.4683(2) 0.35877(12) 0.0172(4) Uani 1 1 d .
H4 H 0.1867 0.3907 0.3562 0.021 Uiso 1 1 calc R
C5 C 0.26817(13) 0.5087(2) 0.42996(12) 0.0183(4) Uani 1 1 d .
H5 H 0.2686 0.4590 0.4770 0.022 Uiso 1 1 calc R
C6 C 0.31634(13) 0.6230(2) 0.43176(12) 0.0175(4) Uani 1 1 d .
H6 H 0.3494 0.6526 0.4798 0.021 Uiso 1 1 calc R
C7 C 0.31457(12) 0.69147(19) 0.36234(12) 0.0147(4) Uani 1 1 d .
C8 C 0.41247(13) 0.8844(2) 0.40094(12) 0.0180(4) Uani 1 1 d .
H8 H 0.4317 0.8706 0.4560 0.022 Uiso 1 1 calc R
C9 C 0.43395(13) 0.9826(2) 0.35616(12) 0.0193(4) Uani 1 1 d .
H9 H 0.4717 1.0521 0.3740 0.023 Uiso 1 1 calc R
C10 C 0.34113(12) 0.85585(19) 0.27311(12) 0.0145(4) Uani 1 1 d .
C11 C 0.18227(13) 0.62434(19) 0.16220(12) 0.0151(4) Uani 1 1 d .
C12 C 0.09931(12) 0.66239(19) 0.02661(12) 0.0150(4) Uani 1 1 d .
C13 C 0.13724(13) 0.6362(2) -0.04050(12) 0.0176(4) Uani 1 1 d .
C14 C 0.10883(13) 0.7062(2) -0.10957(12) 0.0190(4) Uani 1 1 d .
H14 H 0.1342 0.6901 -0.1558 0.023 Uiso 1 1 calc R
C15 C 0.04434(14) 0.7989(2) -0.11242(13) 0.0193(4) Uani 1 1 d .
C16 C 0.00855(13) 0.8235(2) -0.04373(12) 0.0182(4) Uani 1 1 d .
H16 H -0.0347 0.8881 -0.0448 0.022 Uiso 1 1 calc R
C17 C 0.03485(12) 0.7556(2) 0.02618(12) 0.0163(4) Uani 1 1 d .
C18 C 0.20553(14) 0.5331(2) -0.03874(14) 0.0258(5) Uani 1 1 d .
H18A H 0.2542 0.5542 0.0024 0.039 Uiso 1 1 calc R
H18B H 0.2253 0.5291 -0.0906 0.039 Uiso 1 1 calc R
H18C H 0.1815 0.4489 -0.0269 0.039 Uiso 1 1 calc R
C19 C -0.00635(14) 0.7810(2) 0.09888(13) 0.0227(5) Uani 1 1 d .
H19A H -0.0475 0.8525 0.0882 0.034 Uiso 1 1 calc R
H19B H 0.0382 0.8041 0.1435 0.034 Uiso 1 1 calc R
H19C H -0.0366 0.7029 0.1123 0.034 Uiso 1 1 calc R
C20 C 0.01162(15) 0.8710(2) -0.18796(13) 0.0238(5) Uani 1 1 d .
H20A H 0.0314 0.9611 -0.1831 0.036 Uiso 1 1 calc R
H20B H -0.0515 0.8690 -0.1973 0.036 Uiso 1 1 calc R
H20C H 0.0336 0.8297 -0.2327 0.036 Uiso 1 1 calc R
C21 C 0.39497(13) 1.05081(19) 0.21333(12) 0.0167(4) Uani 1 1 d .
C22 C 0.45808(13) 1.0323(2) 0.16501(13) 0.0200(4) Uani 1 1 d .
C23 C 0.45461(14) 1.1102(2) 0.09796(13) 0.0241(5) Uani 1 1 d .
H23 H 0.4961 1.0979 0.0635 0.029 Uiso 1 1 calc R
C24 C 0.39224(15) 1.2055(2) 0.07976(14) 0.0245(5) Uani 1 1 d .
C25 C 0.33270(15) 1.2249(2) 0.13149(14) 0.0232(5) Uani 1 1 d .
H25 H 0.2912 1.2920 0.1207 0.028 Uiso 1 1 calc R
C26 C 0.33291(14) 1.1480(2) 0.19857(13) 0.0204(4) Uani 1 1 d .
C27 C 0.52871(15) 0.9334(2) 0.18567(15) 0.0286(5) Uani 1 1 d .
H27A H 0.5581 0.9192 0.1396 0.043 Uiso 1 1 calc R
H27B H 0.5037 0.8516 0.2005 0.043 Uiso 1 1 calc R
H27C H 0.5702 0.9651 0.2304 0.043 Uiso 1 1 calc R
C28 C 0.38775(17) 1.2872(3) 0.00577(15) 0.0332(6) Uani 1 1 d .
H28A H 0.4323 1.2589 -0.0250 0.050 Uiso 1 1 calc R
H28B H 0.3971 1.3784 0.0207 0.050 Uiso 1 1 calc R
H28C H 0.3309 1.2773 -0.0265 0.050 Uiso 1 1 calc R
C29 C 0.26805(16) 1.1683(2) 0.25381(14) 0.0289(5) Uani 1 1 d .
H29A H 0.2247 1.2310 0.2304 0.043 Uiso 1 1 calc R
H29B H 0.2972 1.2014 0.3049 0.043 Uiso 1 1 calc R
H29C H 0.2400 1.0857 0.2622 0.043 Uiso 1 1 calc R
Fe1 Fe 0.266624(17) 0.75334(3) 0.197560(16) 0.01245(8) Uani 1 1 d .
N1 N 0.12325(11) 0.58706(16) 0.09768(10) 0.0163(4) Uani 1 1 d .
N2 N 0.17353(11) 0.52677(16) 0.21720(10) 0.0150(3) Uani 1 1 d .
N3 N 0.26699(10) 0.65536(16) 0.29166(10) 0.0137(3) Uani 1 1 d .
N4 N 0.35611(11) 0.80678(16) 0.35017(10) 0.0147(3) Uani 1 1 d .
N5 N 0.39131(11) 0.96501(17) 0.27917(10) 0.0161(4) Uani 1 1 d .
N6 N 0.34548(11) 0.71039(17) 0.13437(10) 0.0168(4) Uani 1 1 d .
N7 N 0.39471(12) 0.6814(2) 0.09651(11) 0.0260(4) Uani 1 1 d .
N8 N 0.21275(11) 0.88753(17) 0.14010(10) 0.0173(4) Uani 1 1 d .
N9 N 0.17943(12) 0.96923(18) 0.10531(12) 0.0252(4) Uani 1 1 d .

loop_
_atom_site_aniso_label
_atom_site_aniso_U_11
_atom_site_aniso_U_22
_atom_site_aniso_U_33
_atom_site_aniso_U_23
_atom_site_aniso_U_13
_atom_site_aniso_U_12
C1 0.0175(10) 0.0158(10) 0.0213(11) -0.0027(8) -0.0004(8) -0.0030(8)
C2 0.0184(10) 0.0144(10) 0.0195(11) -0.0018(8) 0.0007(8) -0.0033(8)
C3 0.0133(9) 0.0159(9) 0.0138(10) -0.0008(8) 0.0004(8) 0.0010(7)
C4 0.0160(10) 0.0167(10) 0.0196(11) 0.0009(8) 0.0050(8) -0.0005(8)
C5 0.0210(11) 0.0189(10) 0.0155(10) 0.0042(8) 0.0045(8) 0.0033(8)
C6 0.0188(10) 0.0206(10) 0.0122(10) -0.0005(8) 0.0002(8) 0.0023(8)
C7 0.0132(9) 0.0168(10) 0.0138(10) -0.0010(8) 0.0015(8) 0.0009(8)
C8 0.0182(10) 0.0211(10) 0.0134(10) -0.0050(8) -0.0022(8) -0.0015(8)
C9 0.0186(10) 0.0215(11) 0.0169(10) -0.0049(8) -0.0002(8) -0.0039(8)
C10 0.0140(9) 0.0149(10) 0.0148(10) 0.0005(7) 0.0031(8) 0.0014(8)
C11 0.0146(9) 0.0162(9) 0.0144(10) -0.0013(8) 0.0022(8) 0.0006(8)
C12 0.0137(9) 0.0172(10) 0.0125(10) -0.0006(8) -0.0027(7) -0.0034(8)
C13 0.0125(9) 0.0201(11) 0.0196(11) -0.0027(8) 0.0001(8) -0.0050(8)
C14 0.0173(10) 0.0247(11) 0.0151(10) -0.0032(8) 0.0027(8) -0.0064(8)
C15 0.0205(11) 0.0185(10) 0.0175(10) -0.0004(8) -0.0016(8) -0.0077(8)
C16 0.0177(10) 0.0165(10) 0.0196(11) -0.0022(8) 0.0003(8) -0.0014(8)
C17 0.0157(9) 0.0175(10) 0.0152(9) -0.0043(8) 0.0005(7) -0.0033(8)
C18 0.0210(11) 0.0296(12) 0.0273(12) -0.0035(10) 0.0052(9) 0.0037(10)
C19 0.0225(11) 0.0269(12) 0.0192(11) -0.0019(9) 0.0044(9) 0.0047(9)
C20 0.0277(12) 0.0245(11) 0.0180(11) 0.0031(9) -0.0002(9) -0.0042(9)
C21 0.0177(10) 0.0151(10) 0.0162(10) 0.0001(8) -0.0007(8) -0.0053(8)
C22 0.0174(10) 0.0206(10) 0.0216(11) 0.0005(9) 0.0020(9) -0.0047(8)
C23 0.0215(11) 0.0280(12) 0.0232(12) 0.0024(9) 0.0049(9) -0.0083(9)
C24 0.0243(12) 0.0241(11) 0.0229(12) 0.0052(9) -0.0037(9) -0.0092(9)
C25 0.0243(11) 0.0169(11) 0.0262(12) 0.0015(8) -0.0038(9) -0.0006(8)
C26 0.0204(11) 0.0165(10) 0.0234(11) -0.0040(8) 0.0005(9) -0.0030(8)
C27 0.0198(11) 0.0318(13) 0.0353(14) 0.0085(11) 0.0079(10) 0.0048(10)
C28 0.0327(13) 0.0364(14) 0.0280(13) 0.0133(11) -0.0037(11) -0.0090(11)
C29 0.0323(13) 0.0262(12) 0.0290(13) -0.0027(10) 0.0069(10) 0.0088(10)
Fe1 0.01249(13) 0.01352(14) 0.01086(13) -0.00021(11) 0.00027(10) -0.00121(12)
N1 0.0155(8) 0.0170(8) 0.0151(9) -0.0014(7) -0.0017(7) -0.0017(7)
N2 0.0153(8) 0.0134(8) 0.0153(9) 0.0005(6) -0.0004(7) 0.0003(7)
N3 0.0129(8) 0.0147(8) 0.0133(8) -0.0004(6) 0.0018(6) -0.0006(6)
N4 0.0145(8) 0.0167(8) 0.0120(8) -0.0014(7) -0.0003(7) -0.0013(7)
N5 0.0157(8) 0.0180(9) 0.0138(8) -0.0013(7) -0.0001(7) -0.0023(7)
N6 0.0166(9) 0.0192(9) 0.0136(8) 0.0009(7) -0.0008(7) 0.0014(7)
N7 0.0228(10) 0.0360(11) 0.0191(10) 0.0022(8) 0.0030(8) 0.0078(9)
N8 0.0159(9) 0.0176(9) 0.0175(9) -0.0011(7) -0.0003(7) -0.0028(7)
N9 0.0244(10) 0.0219(10) 0.0271(10) 0.0036(8) -0.0029(8) 0.0020(8)

loop_
_atom_type_symbol
_atom_type_description
_atom_type_scat_dispersion_real
_atom_type_scat_dispersion_imag
_atom_type_scat_source
C C 0.0033 0.0016 'International Tables Vol C Tables 4.2.6.8 and 6.1.1.4'
H H 0.0000 0.0000 'International Tables Vol C Tables 4.2.6.8 and 6.1.1.4'
Fe Fe 0.3463 0.8444 'International Tables Vol C Tables 4.2.6.8 and 6.1.1.4'
N N 0.0061 0.0033 'International Tables Vol C Tables 4.2.6.8 and 6.1.1.4'

loop_
_geom_angle_atom_site_label_1
_geom_angle_atom_site_label_2
_geom_angle_atom_site_label_3
_geom_angle
C2 C1 N1 108.12(18)
C1 C2 N2 106.18(18)
N3 C3 C4 123.92(18)
N3 C3 N2 108.06(16)
C4 C3 N2 127.94(18)
C3 C4 C5 118.15(19)
C4 C5 C6 119.61(19)
C7 C6 C5 118.34(19)
N3 C7 C6 123.60(19)
N3 C7 N4 107.99(16)
C6 C7 N4 128.39(18)
C9 C8 N4 105.85(18)
C8 C9 N5 108.04(18)
N5 C10 N4 102.43(16)
N5 C10 Fe1 142.08(15)
N4 C10 Fe1 115.42(14)
N1 C11 N2 102.11(16)
N1 C11 Fe1 142.68(15)
N2 C11 Fe1 115.20(14)
C13 C12 C17 122.00(19)
C13 C12 N1 119.67(18)
C17 C12 N1 118.24(17)
C14 C13 C12 117.97(19)
C14 C13 C18 121.19(19)
C12 C13 C18 120.83(19)
C15 C14 C13 121.64(19)
C14 C15 C16 118.8(2)
C14 C15 C20 121.47(19)
C16 C15 C20 119.8(2)
C17 C16 C15 121.4(2)
C16 C17 C12 118.24(18)
C16 C17 C19 120.53(19)
C12 C17 C19 121.22(18)
C22 C21 C26 122.19(19)
C22 C21 N5 119.50(18)
C26 C21 N5 118.28(18)
C23 C22 C21 117.6(2)
C23 C22 C27 121.2(2)
C21 C22 C27 121.25(19)
C22 C23 C24 122.0(2)
C23 C24 C25 118.7(2)
C23 C24 C28 121.6(2)
C25 C24 C28 119.8(2)
C26 C25 C24 121.3(2)
C25 C26 C21 118.2(2)
C25 C26 C29 121.1(2)
C21 C26 C29 120.7(2)
N6 Fe1 N8 99.80(8)
N6 Fe1 N3 117.16(7)
N8 Fe1 N3 143.03(7)
N6 Fe1 C11 98.44(8)
N8 Fe1 C11 96.70(8)
N3 Fe1 C11 78.88(8)
N6 Fe1 C10 97.46(8)
N8 Fe1 C10 97.28(8)
N3 Fe1 C10 78.72(8)
C11 Fe1 C10 156.68(8)
C11 N1 C1 111.45(17)
C11 N1 C12 125.21(17)
C1 N1 C12 122.89(17)
C3 N2 C2 131.82(17)
C3 N2 C11 115.71(16)
C2 N2 C11 112.13(16)
C3 N3 C7 116.37(17)
C3 N3 Fe1 121.66(13)
C7 N3 Fe1 121.97(13)
C7 N4 C8 132.03(17)
C7 N4 C10 115.88(16)
C8 N4 C10 112.08(17)
C10 N5 C9 111.59(17)
C10 N5 C21 122.63(16)
C9 N5 C21 125.74(17)
N7 N6 Fe1 178.34(18)
N9 N8 Fe1 179.53(19)

loop_
_geom_bond_atom_site_label_1
_geom_bond_atom_site_label_2
_geom_bond_distance
C1 C2 1.337(3)
C1 N1 1.395(3)
C2 N2 1.394(3)
C3 N3 1.364(2)
C3 C4 1.375(3)
C3 N2 1.387(2)
C4 C5 1.394(3)
C5 C6 1.399(3)
C6 C7 1.373(3)
C7 N3 1.368(2)
C7 N4 1.388(3)
C8 C9 1.342(3)
C8 N4 1.392(3)
C9 N5 1.390(3)
C10 N5 1.370(3)
C10 N4 1.392(3)
C10 Fe1 1.920(2)
C11 N1 1.380(3)
C11 N2 1.396(3)
C11 Fe1 1.910(2)
C12 C13 1.393(3)
C12 C17 1.396(3)
C12 N1 1.439(3)
C13 C14 1.394(3)
C13 C18 1.508(3)
C14 C15 1.389(3)
C15 C16 1.396(3)
C15 C20 1.507(3)
C16 C17 1.388(3)
C17 C19 1.505(3)
C21 C22 1.394(3)
C21 C26 1.394(3)
C21 N5 1.436(3)
C22 C23 1.390(3)
C22 C27 1.510(3)
C23 C24 1.390(3)
C24 C25 1.393(3)
C24 C28 1.508(3)
C25 C26 1.390(3)
C26 C29 1.503(3)
Fe1 N6 1.8151(18)
Fe1 N8 1.8271(18)
Fe1 N3 1.8934(16)
N6 N7 1.120(2)
N8 N9 1.114(2)

loop_
_geom_torsion_atom_site_label_1
_geom_torsion_atom_site_label_2
_geom_torsion_atom_site_label_3
_geom_torsion_atom_site_label_4
_geom_torsion
N1 C1 C2 N2 -0.2(2)
N3 C3 C4 C5 0.6(3)
N2 C3 C4 C5 -175.69(19)
C3 C4 C5 C6 -0.3(3)
C4 C5 C6 C7 -0.6(3)
C5 C6 C7 N3 1.3(3)
C5 C6 C7 N4 179.33(19)
N4 C8 C9 N5 -0.1(2)
C17 C12 C13 C14 -0.1(3)
N1 C12 C13 C14 176.41(18)
C17 C12 C13 C18 -178.79(19)
N1 C12 C13 C18 -2.3(3)
C12 C13 C14 C15 -0.4(3)
C18 C13 C14 C15 178.2(2)
C13 C14 C15 C16 1.2(3)
C13 C14 C15 C20 -177.80(19)
C14 C15 C16 C17 -1.3(3)
C20 C15 C16 C17 177.63(19)
C15 C16 C17 C12 0.8(3)
C15 C16 C17 C19 -178.25(19)
C13 C12 C17 C16 -0.1(3)
N1 C12 C17 C16 -176.63(17)
C13 C12 C17 C19 178.99(19)
N1 C12 C17 C19 2.4(3)
C26 C21 C22 C23 -3.5(3)
N5 C21 C22 C23 174.42(18)
C26 C21 C22 C27 175.2(2)
N5 C21 C22 C27 -6.9(3)
C21 C22 C23 C24 1.5(3)
C27 C22 C23 C24 -177.2(2)
C22 C23 C24 C25 1.4(3)
C22 C23 C24 C28 -178.5(2)
C23 C24 C25 C26 -2.4(3)
C28 C24 C25 C26 177.4(2)
C24 C25 C26 C21 0.5(3)
C24 C25 C26 C29 -179.4(2)
C22 C21 C26 C25 2.5(3)
N5 C21 C26 C25 -175.41(18)
C22 C21 C26 C29 -177.6(2)
N5 C21 C26 C29 4.5(3)
N1 C11 Fe1 N6 -68.5(2)
N2 C11 Fe1 N6 109.91(15)
N1 C11 Fe1 N8 32.5(3)
N2 C11 Fe1 N8 -149.09(14)
N1 C11 Fe1 N3 175.3(3)
N2 C11 Fe1 N3 -6.27(14)
N1 C11 Fe1 C10 159.0(2)
N2 C11 Fe1 C10 -22.6(3)
N5 C10 Fe1 N6 61.1(2)
N4 C10 Fe1 N6 -115.18(15)
N5 C10 Fe1 N8 -39.8(2)
N4 C10 Fe1 N8 143.87(14)
N5 C10 Fe1 N3 177.5(2)
N4 C10 Fe1 N3 1.14(14)
N5 C10 Fe1 C11 -166.2(2)
N4 C10 Fe1 C11 17.5(3)
N2 C11 N1 C1 0.4(2)
Fe1 C11 N1 C1 178.99(19)
N2 C11 N1 C12 172.87(17)
Fe1 C11 N1 C12 -8.6(4)
C2 C1 N1 C11 -0.1(2)
C2 C1 N1 C12 -172.79(18)
C13 C12 N1 C11 98.2(2)
C17 C12 N1 C11 -85.1(2)
C13 C12 N1 C1 -90.2(2)
C17 C12 N1 C1 86.5(2)
N3 C3 N2 C2 -174.32(19)
C4 C3 N2 C2 2.5(3)
N3 C3 N2 C11 -1.7(2)
C4 C3 N2 C11 175.15(19)
C1 C2 N2 C3 173.4(2)
C1 C2 N2 C11 0.5(2)
N1 C11 N2 C3 -174.68(16)
Fe1 C11 N2 C3 6.3(2)
N1 C11 N2 C2 -0.6(2)
Fe1 C11 N2 C2 -179.61(13)
C4 C3 N3 C7 0.0(3)
N2 C3 N3 C7 176.94(16)
C4 C3 N3 Fe1 179.12(15)
N2 C3 N3 Fe1 -3.9(2)
C6 C7 N3 C3 -1.0(3)
N4 C7 N3 C3 -179.37(16)
C6 C7 N3 Fe1 179.90(15)
N4 C7 N3 Fe1 1.5(2)
N6 Fe1 N3 C3 -87.96(16)
N8 Fe1 N3 C3 92.25(18)
C11 Fe1 N3 C3 5.89(15)
C10 Fe1 N3 C3 179.38(16)
N6 Fe1 N3 C7 91.13(16)
N8 Fe1 N3 C7 -88.65(18)
C11 Fe1 N3 C7 -175.02(16)
C10 Fe1 N3 C7 -1.53(15)
N3 C7 N4 C8 -179.25(19)
C6 C7 N4 C8 2.4(3)
N3 C7 N4 C10 -0.4(2)
C6 C7 N4 C10 -178.7(2)
C9 C8 N4 C7 178.5(2)
C9 C8 N4 C10 -0.4(2)
N5 C10 N4 C7 -178.40(16)
Fe1 C10 N4 C7 -0.7(2)
N5 C10 N4 C8 0.7(2)
Fe1 C10 N4 C8 178.35(13)
N4 C10 N5 C9 -0.7(2)
Fe1 C10 N5 C9 -177.29(19)
N4 C10 N5 C21 -178.45(17)
Fe1 C10 N5 C21 5.0(3)
C8 C9 N5 C10 0.5(2)
C8 C9 N5 C21 178.17(19)
C22 C21 N5 C10 -92.4(2)
C26 C21 N5 C10 85.6(2)
C22 C21 N5 C9 90.2(3)
C26 C21 N5 C9 -91.8(2)
